data_2238642
loop_
_publ_author_name
'Ariyoshi, Keita'
'Suzuki, Takayoshi'

_publ_section_title
;
 Azido(\h^5^-pentamethylcyclopentadienyl)[2-(pyridin-2-yl)phenyl]iridium(III)
;
_journal_coeditor_code IS5306
_journal_issue 10
_journal_name_full 'Acta Crystallographica Section E'
_journal_page_first m566
_journal_paper_doi 10.1107/S1600536813026159
_journal_volume 69
_journal_year 2013
_chemical_formula_iupac '[Ir (C10 H15) (C11 H8 N) (N3)]'
_chemical_formula_moiety 'C21 H23 Ir N4'
_chemical_formula_sum 'C21 H23 Ir N4'
_chemical_formula_weight 523.63
_chemical_name_systematic
;
Azido(\h^5^-pentamethylcyclopentadienyl)[2-(pyridin-2-yl)phenyl]iridium(III)
;
_space_group_crystal_system monoclinic
_space_group_IT_number 14
_space_group_name_Hall '-P 2yn'
_space_group_name_H-M_alt 'P 1 21/n 1'
_symmetry_space_group_name_Hall '-P 2yn'
_symmetry_space_group_name_H-M 'P 1 21/n 1'
_atom_sites_solution_hydrogens geom
_atom_sites_solution_primary heavy
_atom_sites_solution_secondary difmap
_audit_creation_method SHELXL-2013
_cell_angle_alpha 90
_cell_angle_beta 91.477(4)
_cell_angle_gamma 90
_cell_formula_units_Z 4
_cell_length_a 15.4821(18)
_cell_length_b 7.3938(9)
_cell_length_c 15.7137(18)
_cell_measurement_reflns_used 17777
_cell_measurement_temperature 193(2)
_cell_measurement_theta_max 27.46
_cell_measurement_theta_min 3.04
_cell_volume 1798.2(4)
_computing_cell_refinement '<i>RAPID-AUTO</i> (Rigaku, 2006)'
_computing_data_collection '<i>RAPID-AUTO</i> (Rigaku, 2006)'
_computing_data_reduction '<i>RAPID-AUTO</i> (Rigaku, 2006)'
_computing_molecular_graphics '<i>ORTEP-3 for Windows</i> (Farrugia, 2012)'
_computing_publication_material '<i>SHELXL2013</i> (Sheldrick, 2008)'
_computing_structure_refinement '<i>SHELXL2013</i> (Sheldrick, 2008)'
_computing_structure_solution '<i>DIRDIF99-PATTY</i> (Beurskens <i>et al.</i>, 1999)'
_diffrn_ambient_temperature 193(2)
_diffrn_detector_area_resol_mean 10.000
_diffrn_measured_fraction_theta_full 0.999
_diffrn_measured_fraction_theta_max 0.998
_diffrn_measurement_device_type 'Rigaku R-AXIS RAPIDII'
_diffrn_measurement_method \w
_diffrn_radiation_type 'Mo K\a'
_diffrn_radiation_wavelength 0.71075
_diffrn_reflns_av_R_equivalents 0.0445
_diffrn_reflns_limit_h_max 20
_diffrn_reflns_limit_h_min -20
_diffrn_reflns_limit_k_max 9
_diffrn_reflns_limit_k_min -9
_diffrn_reflns_limit_l_max 20
_diffrn_reflns_limit_l_min -20
_diffrn_reflns_number 27640
_diffrn_reflns_theta_full 25.242
_diffrn_reflns_theta_max 27.482
_diffrn_reflns_theta_min 3.045
_exptl_absorpt_coefficient_mu 7.437
_exptl_absorpt_correction_T_max 0.225
_exptl_absorpt_correction_T_min 0.103
_exptl_absorpt_correction_type numerical
_exptl_absorpt_process_details '(NUMABS; Rigaku, 1999)'
_exptl_crystal_colour orange
_exptl_crystal_density_diffrn 1.934
_exptl_crystal_description needle
_exptl_crystal_F_000 1016
_exptl_crystal_size_max 0.300
_exptl_crystal_size_mid 0.300
_exptl_crystal_size_min 0.200
_refine_diff_density_max 1.614
_refine_diff_density_min -0.654
_refine_ls_extinction_method none
_refine_ls_goodness_of_fit_ref 1.129
_refine_ls_hydrogen_treatment constr
_refine_ls_matrix_type full
_refine_ls_number_parameters 240
_refine_ls_number_reflns 4115
_refine_ls_number_restraints 0
_refine_ls_restrained_S_all 1.129
_refine_ls_R_factor_all 0.0177
_refine_ls_R_factor_gt 0.0172
_refine_ls_shift/su_max 0.002
_refine_ls_shift/su_mean 0.000
_refine_ls_structure_factor_coef Fsqd
_refine_ls_weighting_details 'w=1/[\s^2^(Fo^2^)+(0.0078P)^2^+2.0390P] where P=(Fo^2^+2Fc^2^)/3'
_refine_ls_weighting_scheme calc
_refine_ls_wR_factor_gt 0.0421
_refine_ls_wR_factor_ref 0.0424
_reflns_number_gt 4022
_reflns_number_total 4115
_reflns_threshold_expression I>2\s(I)
_cod_data_source_file is5306.cif
_cod_data_source_block I
_cod_database_code 2238642
_shelx_space_group_comment
;
The symmetry employed for this shelxl refinement is uniquely defined
by the following loop, which should always be used as a source of
symmetry information in preference to the above space-group names.
They are only intended as comments.
;
_shelx_estimated_absorpt_t_min 0.214
_shelx_estimated_absorpt_t_max 0.318

loop_
_space_group_symop_operation_xyz
'x, y, z'
'-x+1/2, y+1/2, -z+1/2'
'-x, -y, -z'
'x-1/2, -y-1/2, z-1/2'

loop_
_atom_site_type_symbol
_atom_site_label
_atom_site_fract_x
_atom_site_fract_y
_atom_site_fract_z
_atom_site_U_iso_or_equiv
_atom_site_adp_type
_atom_site_calc_flag
_atom_site_occupancy
Ir Ir1 0.50470(2) 0.26864(2) 0.74054(2) 0.01605(4) Uani d 1
N N22 0.42229(13) 0.3666(3) 0.64468(14) 0.0241(4) Uani d 1
N N1 0.55974(13) 0.5315(3) 0.73529(14) 0.0252(4) Uani d 1
N N2 0.58798(13) 0.5919(3) 0.80076(14) 0.0247(4) Uani d 1
N N3 0.61722(17) 0.6587(3) 0.86156(16) 0.0384(6) Uani d 1
C C1 0.51540(15) -0.0120(3) 0.70066(15) 0.0194(5) Uani d 1
C C2 0.50048(15) -0.0035(3) 0.79079(15) 0.0189(5) Uani d 1
C C3 0.57313(15) 0.0883(3) 0.83098(15) 0.0217(5) Uani d 1
C C4 0.63164(15) 0.1339(3) 0.76593(16) 0.0229(5) Uani d 1
C C5 0.59759(15) 0.0731(3) 0.68515(16) 0.0218(5) Uani d 1
C C6 0.46049(17) -0.1057(3) 0.63532(16) 0.0261(5) Uani d 1
H H6A 0.4003 -0.1058 0.6532 0.039 Uiso calc 1
H H6B 0.4805 -0.2306 0.6289 0.039 Uiso calc 1
H H6C 0.4645 -0.0424 0.5808 0.039 Uiso calc 1
C C7 0.42773(16) -0.0905(3) 0.83631(17) 0.0262(5) Uani d 1
H H7A 0.4470 -0.2067 0.8600 0.039 Uiso calc 1
H H7B 0.3791 -0.1104 0.7963 0.039 Uiso calc 1
H H7C 0.4094 -0.0113 0.8825 0.039 Uiso calc 1
C C8 0.59008(19) 0.1038(4) 0.92487(17) 0.0331(6) Uani d 1
H H8A 0.6274 0.2084 0.9366 0.050 Uiso calc 1
H H8B 0.6187 -0.0064 0.9458 0.050 Uiso calc 1
H H8C 0.5352 0.1195 0.9537 0.050 Uiso calc 1
C C9 0.71557(18) 0.2319(4) 0.7806(2) 0.0329(7) Uani d 1
H H9A 0.7603 0.1457 0.7992 0.049 Uiso calc 1
H H9B 0.7085 0.3242 0.8246 0.049 Uiso calc 1
H H9C 0.7327 0.2899 0.7275 0.049 Uiso calc 1
C C10 0.64306(17) 0.0740(4) 0.60188(17) 0.0314(6) Uani d 1
H H10A 0.6575 -0.0504 0.5859 0.047 Uiso calc 1
H H10B 0.6962 0.1454 0.6076 0.047 Uiso calc 1
H H10C 0.6052 0.1274 0.5577 0.047 Uiso calc 1
C C11 0.40789(14) 0.3875(3) 0.80932(14) 0.0169(4) Uani d 1
C C12 0.40386(17) 0.3927(3) 0.89675(16) 0.0266(5) Uani d 1
H H12 0.4490 0.3388 0.9300 0.032 Uiso calc 1
C C13 0.33557(18) 0.4749(4) 0.93770(17) 0.0294(6) Uani d 1
H H13 0.3340 0.4748 0.9981 0.035 Uiso calc 1
C C14 0.27000(17) 0.5567(3) 0.89033(18) 0.0296(6) Uani d 1
H H14 0.2231 0.6130 0.9179 0.036 Uiso calc 1
C C15 0.27330(16) 0.5559(3) 0.80278(18) 0.0267(5) Uani d 1
H H15 0.2288 0.6129 0.7698 0.032 Uiso calc 1
C C16 0.34190(15) 0.4715(3) 0.76237(16) 0.0208(5) Uani d 1
C C17 0.35097(15) 0.4629(3) 0.67030(16) 0.0210(5) Uani d 1
C C18 0.29488(16) 0.5441(3) 0.61069(17) 0.0265(5) Uani d 1
H H18 0.2469 0.6122 0.6293 0.032 Uiso calc 1
C C19 0.30904(16) 0.5255(4) 0.52521(18) 0.0298(6) Uani d 1
H H19 0.2706 0.5792 0.4845 0.036 Uiso calc 1
C C20 0.38019(17) 0.4273(4) 0.49885(17) 0.0295(6) Uani d 1
H H20 0.3907 0.4128 0.4399 0.035 Uiso calc 1
C C21 0.43519(16) 0.3516(3) 0.55904(16) 0.0251(5) Uani d 1
H H21 0.4841 0.2862 0.5405 0.030 Uiso calc 1

loop_
_atom_site_aniso_label
_atom_site_aniso_U_11
_atom_site_aniso_U_22
_atom_site_aniso_U_33
_atom_site_aniso_U_12
_atom_site_aniso_U_13
_atom_site_aniso_U_23
Ir1 0.01507(6) 0.01433(6) 0.01873(6) 0.00073(3) -0.00018(4) 0.00032(3)
N22 0.0226(10) 0.0210(10) 0.0287(11) -0.0024(8) -0.0007(8) 0.0020(8)
N1 0.0248(10) 0.0208(11) 0.0298(12) -0.0029(8) -0.0020(9) 0.0012(8)
N2 0.0207(10) 0.0181(10) 0.0353(12) 0.0013(8) 0.0010(9) 0.0027(9)
N3 0.0418(14) 0.0316(13) 0.0412(14) 0.0002(11) -0.0107(11) -0.0059(11)
C1 0.0219(11) 0.0142(11) 0.0220(12) 0.0027(9) 0.0001(9) 0.0005(8)
C2 0.0198(11) 0.0151(11) 0.0218(12) 0.0022(9) -0.0003(9) 0.0014(8)
C3 0.0207(11) 0.0203(12) 0.0239(12) 0.0051(9) -0.0037(9) -0.0010(9)
C4 0.0175(11) 0.0162(11) 0.0348(14) 0.0037(9) -0.0022(10) 0.0007(9)
C5 0.0201(11) 0.0186(11) 0.0267(12) 0.0041(9) 0.0011(9) 0.0027(9)
C6 0.0292(13) 0.0216(12) 0.0273(13) -0.0001(10) -0.0050(10) -0.0043(9)
C7 0.0234(12) 0.0239(13) 0.0317(14) -0.0005(10) 0.0049(10) 0.0051(10)
C8 0.0354(15) 0.0388(16) 0.0247(13) 0.0093(12) -0.0077(11) -0.0064(11)
C9 0.0187(13) 0.0269(14) 0.053(2) -0.0019(10) -0.0026(13) -0.0053(11)
C10 0.0271(13) 0.0379(15) 0.0295(14) 0.0073(11) 0.0077(11) 0.0069(11)
C11 0.0166(10) 0.0131(10) 0.0210(11) -0.0014(8) 0.0018(9) -0.0014(8)
C12 0.0279(13) 0.0241(13) 0.0278(13) 0.0031(10) 0.0006(10) -0.0011(10)
C13 0.0338(14) 0.0270(13) 0.0279(13) -0.0006(11) 0.0070(11) -0.0043(10)
C14 0.0253(12) 0.0240(13) 0.0400(15) 0.0005(10) 0.0103(11) -0.0068(11)
C15 0.0192(11) 0.0205(12) 0.0403(15) 0.0014(10) 0.0011(10) -0.0028(10)
C16 0.0184(11) 0.0144(11) 0.0296(13) -0.0015(8) 0.0006(9) 0.0003(9)
C17 0.0172(10) 0.0148(11) 0.0309(13) -0.0041(9) -0.0014(9) 0.0014(9)
C18 0.0178(11) 0.0219(12) 0.0395(15) -0.0014(9) -0.0021(10) 0.0074(10)
C19 0.0233(12) 0.0302(14) 0.0354(15) -0.0058(10) -0.0096(11) 0.0134(11)
C20 0.0307(13) 0.0323(14) 0.0253(13) -0.0062(11) -0.0036(11) 0.0071(10)
C21 0.0241(12) 0.0248(13) 0.0266(13) -0.0013(10) 0.0022(10) 0.0034(10)

loop_
_atom_type_symbol
_atom_type_description
_atom_type_scat_dispersion_real
_atom_type_scat_dispersion_imag
_atom_type_scat_source
C C 0.0033 0.0016 'International Tables Vol C Tables 4.2.6.8 and 6.1.1.4'
H H 0.0000 0.0000 'International Tables Vol C Tables 4.2.6.8 and 6.1.1.4'
Ir Ir -1.4442 7.9887 'International Tables Vol C Tables 4.2.6.8 and 6.1.1.4'
N N 0.0061 0.0033 'International Tables Vol C Tables 4.2.6.8 and 6.1.1.4'

loop_
_geom_angle_atom_site_label_1
_geom_angle_atom_site_label_2
_geom_angle_atom_site_label_3
_geom_angle
_geom_angle_publ_flag
C11 Ir1 N22 77.94(9) n
C11 Ir1 N1 85.90(8) n
N22 Ir1 N1 83.83(8) n
C11 Ir1 C1 128.17(9) ?
N22 Ir1 C1 99.98(9) ?
N1 Ir1 C1 145.88(9) ?
C11 Ir1 C2 100.10(9) ?
N22 Ir1 C2 124.38(8) ?
N1 Ir1 C2 151.76(9) ?
C11 Ir1 C3 105.28(9) ?
N22 Ir1 C3 162.78(8) ?
N1 Ir1 C3 113.11(9) ?
C11 Ir1 C4 138.08(9) ?
N22 Ir1 C4 143.78(9) ?
N1 Ir1 C4 93.62(8) ?
C11 Ir1 C5 164.32(8) ?
N22 Ir1 C5 109.43(9) ?
N1 Ir1 C5 108.32(9) ?
C1 Ir1 C2 38.84(9) ?
C1 Ir1 C3 64.47(9) ?
C1 Ir1 C4 63.39(9) ?
C1 Ir1 C5 38.27(9) ?
C2 Ir1 C3 38.66(9) ?
C2 Ir1 C4 63.51(9) ?
C2 Ir1 C5 64.25(9) ?
C3 Ir1 C4 37.47(9) ?
C3 Ir1 C5 63.57(9) ?
C4 Ir1 C5 37.50(9) ?
N2 N1 Ir1 116.55(17) ?
N1 N2 N3 176.0(3) ?
C21 N22 Ir1 125.55(17) ?
C17 N22 Ir1 116.63(16) ?
C21 N22 C17 117.7(2) ?
C2 C1 C5 108.1(2) ?
C2 C1 C6 126.5(2) ?
C5 C1 C6 125.2(2) ?
C2 C1 Ir1 70.14(12) ?
C5 C1 Ir1 73.00(13) ?
C6 C1 Ir1 126.65(17) ?
C1 C2 C3 107.9(2) ?
C1 C2 C7 126.4(2) ?
C3 C2 C7 125.5(2) ?
C1 C2 Ir1 71.03(12) ?
C3 C2 Ir1 72.09(13) ?
C7 C2 Ir1 127.23(16) ?
C4 C3 C2 107.5(2) ?
C4 C3 C8 126.2(2) ?
C2 C3 C8 125.6(2) ?
C4 C3 Ir1 72.38(14) ?
C2 C3 Ir1 69.26(13) ?
C8 C3 Ir1 131.27(18) ?
C3 C4 C5 109.6(2) ?
C3 C4 C9 124.7(2) ?
C5 C4 C9 125.8(2) ?
C3 C4 Ir1 70.14(13) ?
C5 C4 Ir1 71.31(13) ?
C9 C4 Ir1 124.56(17) ?
C4 C5 C1 107.0(2) ?
C4 C5 C10 126.9(2) ?
C1 C5 C10 125.7(2) ?
C4 C5 Ir1 71.19(13) ?
C1 C5 Ir1 68.73(13) ?
C10 C5 Ir1 131.16(17) ?
C1 C6 H6A 109.5 ?
C1 C6 H6B 109.5 ?
H6A C6 H6B 109.5 ?
C1 C6 H6C 109.5 ?
H6A C6 H6C 109.5 ?
H6B C6 H6C 109.5 ?
C2 C7 H7A 109.5 ?
C2 C7 H7B 109.5 ?
H7A C7 H7B 109.5 ?
C2 C7 H7C 109.5 ?
H7A C7 H7C 109.5 ?
H7B C7 H7C 109.5 ?
C3 C8 H8A 109.5 ?
C3 C8 H8B 109.5 ?
H8A C8 H8B 109.5 ?
C3 C8 H8C 109.5 ?
H8A C8 H8C 109.5 ?
H8B C8 H8C 109.5 ?
C4 C9 H9A 109.5 ?
C4 C9 H9B 109.5 ?
H9A C9 H9B 109.5 ?
C4 C9 H9C 109.5 ?
H9A C9 H9C 109.5 ?
H9B C9 H9C 109.5 ?
C5 C10 H10A 109.5 ?
C5 C10 H10B 109.5 ?
H10A C10 H10B 109.5 ?
C5 C10 H10C 109.5 ?
H10A C10 H10C 109.5 ?
H10B C10 H10C 109.5 ?
C12 C11 C16 117.7(2) ?
C12 C11 Ir1 125.87(18) ?
C16 C11 Ir1 116.43(17) ?
C11 C12 C13 121.9(2) ?
C11 C12 H12 119.1 ?
C13 C12 H12 119.1 ?
C14 C13 C12 119.9(2) ?
C14 C13 H13 120.1 ?
C12 C13 H13 120.1 ?
C15 C14 C13 119.3(2) ?
C15 C14 H14 120.3 ?
C13 C14 H14 120.3 ?
C14 C15 C16 120.2(2) ?
C14 C15 H15 119.9 ?
C16 C15 H15 119.9 ?
C11 C16 C15 121.0(2) ?
C11 C16 C17 114.7(2) ?
C15 C16 C17 124.3(2) ?
N22 C17 C18 120.9(2) ?
N22 C17 C16 114.1(2) ?
C18 C17 C16 125.0(2) ?
C19 C18 C17 120.1(2) ?
C19 C18 H18 120.0 ?
C17 C18 H18 120.0 ?
C18 C19 C20 119.4(2) ?
C18 C19 H19 120.3 ?
C20 C19 H19 120.3 ?
C21 C20 C19 119.2(3) ?
C21 C20 H20 120.4 ?
C19 C20 H20 120.4 ?
N22 C21 C20 122.6(2) ?
N22 C21 H21 118.7 ?
C20 C21 H21 118.7 ?

loop_
_geom_bond_atom_site_label_1
_geom_bond_atom_site_label_2
_geom_bond_distance
_geom_bond_publ_flag
Ir1 N1 2.125(2) yes
Ir1 C11 2.066(2) yes
Ir1 N22 2.079(2) yes
Ir1 C1 2.175(2) yes
Ir1 C2 2.163(2) yes
Ir1 C3 2.201(2) yes
Ir1 C4 2.230(2) yes
Ir1 C5 2.232(2) yes
N1 N2 1.194(3) ?
N2 N3 1.157(3) ?
N22 C17 1.383(3) ?
N22 C21 1.370(3) ?
C1 C2 1.442(3) ?
C1 C5 1.446(3) ?
C1 C6 1.487(3) ?
C2 C3 1.445(3) ?
C2 C7 1.495(3) ?
C3 C4 1.424(3) ?
C3 C8 1.496(3) ?
C4 C5 1.434(3) ?
C4 C9 1.500(3) ?
C5 C10 1.502(3) ?
C6 H6A 0.9800 ?
C6 H6B 0.9800 ?
C6 H6C 0.9800 ?
C7 H7A 0.9800 ?
C7 H7B 0.9800 ?
C7 H7C 0.9800 ?
C8 H8A 0.9800 ?
C8 H8B 0.9800 ?
C8 H8C 0.9800 ?
C9 H9A 0.9800 ?
C9 H9B 0.9800 ?
C9 H9C 0.9800 ?
C10 H10A 0.9800 ?
C10 H10B 0.9800 ?
C10 H10C 0.9800 ?
C11 C12 1.377(3) ?
C11 C16 1.391(3) ?
C12 C13 1.391(4) ?
C12 H12 0.9500 ?
C13 C14 1.383(4) ?
C13 H13 0.9500 ?
C14 C15 1.378(4) ?
C14 H14 0.9500 ?
C15 C16 1.398(3) ?
C15 H15 0.9500 ?
C16 C17 1.459(3) ?
C17 C18 1.396(3) ?
C18 C19 1.373(4) ?
C18 H18 0.9500 ?
C19 C20 1.391(4) ?
C19 H19 0.9500 ?
C20 C21 1.376(4) ?
C20 H20 0.9500 ?
C21 H21 0.9500 ?

loop_
_geom_torsion_atom_site_label_1
_geom_torsion_atom_site_label_2
_geom_torsion_atom_site_label_3
_geom_torsion_atom_site_label_4
_geom_torsion
C5 C1 C2 C3 0.5(2)
C6 C1 C2 C3 175.4(2)
Ir1 C1 C2 C3 -63.08(16)
C5 C1 C2 C7 -173.7(2)
C6 C1 C2 C7 1.3(4)
Ir1 C1 C2 C7 122.8(2)
C5 C1 C2 Ir1 63.57(15)
C6 C1 C2 Ir1 -121.5(2)
C1 C2 C3 C4 -0.3(3)
C7 C2 C3 C4 173.9(2)
Ir1 C2 C3 C4 -62.72(16)
C1 C2 C3 C8 -171.0(2)
C7 C2 C3 C8 3.2(4)
Ir1 C2 C3 C8 126.6(2)
C1 C2 C3 Ir1 62.40(15)
C7 C2 C3 Ir1 -123.4(2)
C2 C3 C4 C5 0.0(3)
C8 C3 C4 C5 170.6(2)
Ir1 C3 C4 C5 -60.66(16)
C2 C3 C4 C9 179.6(2)
C8 C3 C4 C9 -9.8(4)
Ir1 C3 C4 C9 118.9(2)
C2 C3 C4 Ir1 60.70(16)
C8 C3 C4 Ir1 -128.7(3)
C3 C4 C5 C1 0.3(3)
C9 C4 C5 C1 -179.3(2)
Ir1 C4 C5 C1 -59.68(15)
C3 C4 C5 C10 -172.2(2)
C9 C4 C5 C10 8.2(4)
Ir1 C4 C5 C10 127.9(2)
C3 C4 C5 Ir1 59.94(16)
C9 C4 C5 Ir1 -119.6(2)
C2 C1 C5 C4 -0.5(2)
C6 C1 C5 C4 -175.5(2)
Ir1 C1 C5 C4 61.27(16)
C2 C1 C5 C10 172.1(2)
C6 C1 C5 C10 -2.9(4)
Ir1 C1 C5 C10 -126.2(2)
C2 C1 C5 Ir1 -61.72(15)
C6 C1 C5 Ir1 123.2(2)
C16 C11 C12 C13 1.5(4)
Ir1 C11 C12 C13 -179.50(19)
C11 C12 C13 C14 -1.0(4)
C12 C13 C14 C15 -0.1(4)
C13 C14 C15 C16 0.6(4)
C12 C11 C16 C15 -0.9(3)
Ir1 C11 C16 C15 179.99(18)
C12 C11 C16 C17 179.1(2)
Ir1 C11 C16 C17 0.0(3)
C14 C15 C16 C11 -0.1(4)
C14 C15 C16 C17 179.8(2)
C21 N22 C17 C18 -0.9(3)
Ir1 N22 C17 C18 175.84(17)
C21 N22 C17 C16 179.7(2)
Ir1 N22 C17 C16 -3.6(3)
C11 C16 C17 N22 2.3(3)
C15 C16 C17 N22 -177.7(2)
C11 C16 C17 C18 -177.1(2)
C15 C16 C17 C18 3.0(4)
N22 C17 C18 C19 1.4(4)
C16 C17 C18 C19 -179.2(2)
C17 C18 C19 C20 -0.8(4)
C18 C19 C20 C21 -0.3(4)
C17 N22 C21 C20 -0.3(4)
Ir1 N22 C21 C20 -176.68(19)
C19 C20 C21 N22 0.9(4)
